data_4506399
loop_
_publ_author_name
'Ebenezer, Samuel'
'Muthiah, P. Thomas'

_publ_section_title
;
 Design of Co-crystals/Salts of Aminopyrimidines and Carboxylic Acids
 through Recurrently Occurring Synthons
;
_journal_issue 7
_journal_name_full 'Crystal Growth &amp; Design'
_journal_page_first 3766
_journal_paper_doi 10.1021/cg3005954
_journal_volume 12
_journal_year 2012
_chemical_formula_moiety '2(C6 H9 N3 O2), C8 H6 O4'
_chemical_formula_sum 'C20 H24 N6 O8'
_chemical_formula_weight 476.45
_chemical_name_systematic
;
 2-amino-4,6-dimethoxypyrimidine-Isophthalic acid
;
_space_group_IT_number 2
_symmetry_cell_setting triclinic
_symmetry_space_group_name_Hall '-P 1'
_symmetry_space_group_name_H-M 'P -1'
_atom_sites_solution_hydrogens geom
_atom_sites_solution_primary direct
_atom_sites_solution_secondary difmap
_audit_creation_method SHELXL-97
_cell_angle_alpha 83.595(2)
_cell_angle_beta 74.5320(10)
_cell_angle_gamma 66.940(2)
_cell_formula_units_Z 2
_cell_length_a 9.4556(2)
_cell_length_b 11.1124(3)
_cell_length_c 11.8799(3)
_cell_measurement_reflns_used 4648
_cell_measurement_temperature 293(2)
_cell_measurement_theta_max 26.7
_cell_measurement_theta_min 1.8
_cell_volume 1106.89(5)
_computing_cell_refinement 'SAINT (Bruker, 2008)'
_computing_data_collection 'SMART APEX II (Bruker, 2008)'
_computing_data_reduction 'SAINT (Bruker, 2008)'
_computing_molecular_graphics 'Mercury 2.2 (Macrae et al., 2006)'
_computing_publication_material 'PLATON (Spek, 2003)'
_computing_structure_refinement 'SHELXL-97 (Sheldrick, 2008)'
_computing_structure_solution 'SHELXS-97 (Sheldrick, 2008)'
_diffrn_ambient_temperature 293(2)
_diffrn_measured_fraction_theta_full 0.997
_diffrn_measured_fraction_theta_max 0.997
_diffrn_measurement_device_type 'Bruker SMART APEX II CCD area-detector'
_diffrn_measurement_method '\f and \w scans'
_diffrn_radiation_monochromator graphite
_diffrn_radiation_source 'fine-focus sealed tube'
_diffrn_radiation_type MoK\a
_diffrn_radiation_wavelength 0.71073
_diffrn_reflns_av_R_equivalents 0.0367
_diffrn_reflns_av_sigmaI/netI 0.0265
_diffrn_reflns_limit_h_max 11
_diffrn_reflns_limit_h_min -11
_diffrn_reflns_limit_k_max 14
_diffrn_reflns_limit_k_min -13
_diffrn_reflns_limit_l_max 14
_diffrn_reflns_limit_l_min -14
_diffrn_reflns_number 20497
_diffrn_reflns_theta_full 26.67
_diffrn_reflns_theta_max 26.67
_diffrn_reflns_theta_min 1.78
_exptl_absorpt_coefficient_mu 0.112
_exptl_absorpt_correction_T_max 0.9800
_exptl_absorpt_correction_T_min 0.9779
_exptl_absorpt_correction_type multi-scan
_exptl_absorpt_process_details 'SADABS; (Bruker, 2008)'
_exptl_crystal_colour colourless
_exptl_crystal_density_diffrn 1.430
_exptl_crystal_density_method 'not measured'
_exptl_crystal_description prism
_exptl_crystal_F_000 500
_exptl_crystal_size_max 0.20
_exptl_crystal_size_mid 0.20
_exptl_crystal_size_min 0.18
_refine_diff_density_max 0.181
_refine_diff_density_min -0.221
_refine_diff_density_rms 0.044
_refine_ls_extinction_method none
_refine_ls_goodness_of_fit_ref 1.033
_refine_ls_hydrogen_treatment constr
_refine_ls_matrix_type full
_refine_ls_number_parameters 313
_refine_ls_number_reflns 4648
_refine_ls_number_restraints 0
_refine_ls_restrained_S_all 1.033
_refine_ls_R_factor_all 0.0615
_refine_ls_R_factor_gt 0.0415
_refine_ls_shift/su_max 0.000
_refine_ls_shift/su_mean 0.000
_refine_ls_structure_factor_coef Fsqd
_refine_ls_weighting_details 'calc w=1/[\s^2^(Fo^2^)+(0.0617P)^2^+0.1190P] where P=(Fo^2^+2Fc^2^)/3'
_refine_ls_weighting_scheme calc
_refine_ls_wR_factor_gt 0.1089
_refine_ls_wR_factor_ref 0.1216
_reflns_number_gt 3300
_reflns_number_total 4648
_reflns_threshold_expression >2sigma(I)
_cod_data_source_file cg3005954_si_001.cif
_cod_data_source_block MOPIPA
_cod_depositor_comments
;
The following automatic conversions were performed:

'_symmetry_cell_setting' value 'Triclinic' changed to 'triclinic'
according to /home/saulius/struct/CIF-dictionaries/cif_core.dic
dictionary named 'cif_core.dic' version 2.4.1 from 2010-06-29.

Automatic conversion script
Id: cif_fix_values 1891 2012-01-12 08:04:46Z andrius 

 Adding full bibliography for 4506394--4506407.cif.
;
_cod_original_cell_volume 1106.90(5)
_cod_database_code 4506399

loop_
_symmetry_equiv_pos_as_xyz
'x, y, z'
'-x, -y, -z'

loop_
_atom_site_label
_atom_site_type_symbol
_atom_site_fract_x
_atom_site_fract_y
_atom_site_fract_z
_atom_site_U_iso_or_equiv
_atom_site_adp_type
_atom_site_occupancy
_atom_site_symmetry_multiplicity
_atom_site_calc_flag
_atom_site_refinement_flags
N1A N 0.89077(14) 0.27684(11) -0.16375(10) 0.0435(3) Uani 1 1 d .
N3A N 0.96567(14) 0.15978(12) -0.34160(10) 0.0447(3) Uani 1 1 d .
O1 O 0.66788(13) 0.38803(11) 0.03997(9) 0.0514(3) Uani 1 1 d .
H1 H 0.7268 0.3546 -0.0221 0.077 Uiso 1 1 calc R
C2 C 0.43597(17) 0.39864(14) 0.18386(13) 0.0417(3) Uani 1 1 d .
O2 O 0.52777(14) 0.27922(12) 0.00907(10) 0.0650(4) Uani 1 1 d .
O7A O 1.18381(13) 0.16088(11) -0.48221(9) 0.0561(3) Uani 1 1 d .
C6A C 1.01379(18) 0.31408(14) -0.20471(13) 0.0428(3) Uani 1 1 d .
N2A N 0.75226(17) 0.16015(14) -0.19679(12) 0.0627(4) Uani 1 1 d .
H2A1 H 0.6894 0.1829 -0.1289 0.075 Uiso 1 1 calc R
H2A2 H 0.7376 0.1113 -0.2403 0.075 Uiso 1 1 calc R
C6 C 0.34485(18) 0.52447(14) 0.35869(13) 0.0451(4) Uani 1 1 d .
C5A C 1.11792(18) 0.27703(15) -0.31218(13) 0.0473(4) Uani 1 1 d .
H5A H 1.2037 0.3027 -0.3396 0.057 Uiso 1 1 calc R
O8A O 1.02211(14) 0.39093(11) -0.12914(10) 0.0565(3) Uani 1 1 d .
C4A C 1.08500(17) 0.19829(14) -0.37652(13) 0.0435(3) Uani 1 1 d .
C3 C 0.31088(19) 0.35680(15) 0.22199(14) 0.0501(4) Uani 1 1 d .
H3 H 0.2991 0.3007 0.1758 0.060 Uiso 1 1 calc R
C1 C 0.54787(18) 0.34950(14) 0.06877(13) 0.0452(4) Uani 1 1 d .
O3 O 0.26339(15) 0.64169(12) 0.53186(10) 0.0636(3) Uani 1 1 d .
H3A H 0.2773 0.6949 0.5658 0.095 Uiso 1 1 calc R
C5 C 0.2213(2) 0.48073(15) 0.39624(14) 0.0517(4) Uani 1 1 d .
H5 H 0.1498 0.5077 0.4680 0.062 Uiso 1 1 calc R
C7 C 0.45268(18) 0.48288(14) 0.25165(13) 0.0442(3) Uani 1 1 d .
H7 H 0.5359 0.5119 0.2259 0.053 Uiso 1 1 calc R
C2A C 0.87291(18) 0.20080(14) -0.23482(13) 0.0435(3) Uani 1 1 d .
C4 C 0.2034(2) 0.39767(16) 0.32811(15) 0.0557(4) Uani 1 1 d .
H4 H 0.1197 0.3693 0.3533 0.067 Uiso 1 1 calc R
O4 O 0.45962(16) 0.66785(14) 0.39170(11) 0.0769(4) Uani 1 1 d .
C8 C 0.3625(2) 0.61798(16) 0.42891(14) 0.0513(4) Uani 1 1 d .
C7A C 1.1491(2) 0.08461(19) -0.55351(15) 0.0639(5) Uani 1 1 d .
H7A1 H 1.1465 0.0057 -0.5126 0.096 Uiso 1 1 calc R
H7A2 H 1.2298 0.0629 -0.6253 0.096 Uiso 1 1 calc R
H7A3 H 1.0481 0.1343 -0.5703 0.096 Uiso 1 1 calc R
C8A C 1.1458(2) 0.4415(2) -0.16259(19) 0.0752(6) Uani 1 1 d .
H8A1 H 1.2470 0.3702 -0.1770 0.113 Uiso 1 1 calc R
H8A2 H 1.1376 0.4946 -0.1009 0.113 Uiso 1 1 calc R
H8A3 H 1.1356 0.4936 -0.2323 0.113 Uiso 1 1 calc R
N1B N 0.27306(14) 0.81937(12) 0.65924(10) 0.0423(3) Uani 1 1 d .
N3B N 0.40522(15) 0.94258(12) 0.71016(10) 0.0452(3) Uani 1 1 d .
O8B O 0.06278(13) 0.79191(11) 0.77808(9) 0.0539(3) Uani 1 1 d .
C5B C 0.17694(18) 0.92171(15) 0.84492(13) 0.0467(4) Uani 1 1 d .
H5B H 0.1043 0.9413 0.9171 0.056 Uiso 1 1 calc R
O7B O 0.31129(14) 1.03817(11) 0.89003(9) 0.0591(3) Uani 1 1 d .
C2B C 0.38647(17) 0.86923(14) 0.63660(12) 0.0419(3) Uani 1 1 d .
C6B C 0.16972(17) 0.84686(14) 0.76384(12) 0.0410(3) Uani 1 1 d .
C4B C 0.30056(18) 0.96614(14) 0.81147(13) 0.0440(3) Uani 1 1 d .
N2B N 0.48761(16) 0.84583(14) 0.53172(11) 0.0584(4) Uani 1 1 d .
H2B1 H 0.4787 0.8005 0.4818 0.070 Uiso 1 1 calc R
H2B2 H 0.5618 0.8761 0.5140 0.070 Uiso 1 1 calc R
C8B C -0.0554(2) 0.8158(2) 0.88640(15) 0.0647(5) Uani 1 1 d .
H8B1 H -0.1172 0.9079 0.8943 0.097 Uiso 1 1 calc R
H8B2 H -0.0048 0.7855 0.9500 0.097 Uiso 1 1 calc R
H8B3 H -0.1232 0.7699 0.8875 0.097 Uiso 1 1 calc R
C7B C 0.4439(2) 1.0781(2) 0.85989(17) 0.0714(5) Uani 1 1 d .
H7B1 H 0.4442 1.1261 0.7875 0.107 Uiso 1 1 calc R
H7B2 H 0.5404 1.0023 0.8516 0.107 Uiso 1 1 calc R
H7B3 H 0.4357 1.1328 0.9204 0.107 Uiso 1 1 calc R

loop_
_atom_site_aniso_label
_atom_site_aniso_U_11
_atom_site_aniso_U_22
_atom_site_aniso_U_33
_atom_site_aniso_U_23
_atom_site_aniso_U_13
_atom_site_aniso_U_12
N1A 0.0433(7) 0.0462(7) 0.0401(7) -0.0081(5) -0.0020(5) -0.0193(6)
N3A 0.0439(7) 0.0498(7) 0.0391(7) -0.0078(5) -0.0030(5) -0.0191(6)
O1 0.0486(6) 0.0575(7) 0.0487(6) -0.0183(5) 0.0014(5) -0.0244(5)
C2 0.0419(8) 0.0407(8) 0.0405(8) -0.0069(6) -0.0086(6) -0.0126(6)
O2 0.0590(7) 0.0818(8) 0.0606(7) -0.0376(6) 0.0042(6) -0.0357(7)
O7A 0.0523(7) 0.0762(8) 0.0409(6) -0.0162(5) 0.0038(5) -0.0313(6)
C6A 0.0443(8) 0.0407(8) 0.0434(8) -0.0057(6) -0.0090(6) -0.0157(7)
N2A 0.0632(9) 0.0787(10) 0.0550(8) -0.0297(7) 0.0139(7) -0.0467(8)
C6 0.0484(9) 0.0454(8) 0.0395(8) -0.0068(6) -0.0103(7) -0.0143(7)
C5A 0.0421(8) 0.0532(9) 0.0474(9) -0.0061(7) -0.0026(7) -0.0228(7)
O8A 0.0578(7) 0.0635(7) 0.0547(7) -0.0192(5) -0.0031(5) -0.0317(6)
C4A 0.0410(8) 0.0464(8) 0.0382(8) -0.0037(6) -0.0041(6) -0.0140(7)
C3 0.0541(9) 0.0483(9) 0.0520(9) -0.0110(7) -0.0082(7) -0.0238(8)
C1 0.0437(8) 0.0449(8) 0.0454(8) -0.0115(6) -0.0068(7) -0.0148(7)
O3 0.0764(8) 0.0719(8) 0.0441(6) -0.0219(5) 0.0004(6) -0.0336(7)
C5 0.0523(9) 0.0552(9) 0.0412(8) -0.0064(7) -0.0011(7) -0.0186(8)
C7 0.0424(8) 0.0474(8) 0.0431(8) -0.0093(6) -0.0072(6) -0.0171(7)
C2A 0.0434(8) 0.0440(8) 0.0413(8) -0.0074(6) -0.0036(6) -0.0174(7)
C4 0.0551(10) 0.0600(10) 0.0555(10) -0.0066(8) -0.0022(8) -0.0311(8)
O4 0.0766(9) 0.1063(11) 0.0612(8) -0.0419(7) 0.0090(6) -0.0545(8)
C8 0.0528(9) 0.0571(10) 0.0419(8) -0.0144(7) -0.0068(7) -0.0180(8)
C7A 0.0646(11) 0.0881(13) 0.0419(9) -0.0208(8) -0.0013(8) -0.0341(10)
C8A 0.0689(12) 0.0829(13) 0.0888(14) -0.0282(11) -0.0042(10) -0.0468(11)
N1B 0.0410(7) 0.0480(7) 0.0366(6) -0.0107(5) -0.0030(5) -0.0168(6)
N3B 0.0455(7) 0.0497(7) 0.0421(7) -0.0108(5) -0.0033(6) -0.0218(6)
O8B 0.0545(7) 0.0740(8) 0.0421(6) -0.0130(5) 0.0003(5) -0.0382(6)
C5B 0.0495(9) 0.0571(9) 0.0338(7) -0.0114(6) 0.0006(6) -0.0246(8)
O7B 0.0678(7) 0.0720(8) 0.0472(6) -0.0228(5) -0.0004(5) -0.0398(6)
C2B 0.0393(8) 0.0446(8) 0.0386(8) -0.0076(6) -0.0034(6) -0.0144(7)
C6B 0.0412(8) 0.0457(8) 0.0363(7) -0.0039(6) -0.0053(6) -0.0184(7)
C4B 0.0483(9) 0.0444(8) 0.0395(8) -0.0086(6) -0.0062(6) -0.0183(7)
N2B 0.0528(8) 0.0803(10) 0.0461(8) -0.0260(7) 0.0109(6) -0.0377(7)
C8B 0.0586(11) 0.0985(14) 0.0463(9) -0.0088(9) 0.0047(8) -0.0487(10)
C7B 0.0788(13) 0.0885(14) 0.0676(12) -0.0220(10) -0.0078(10) -0.0539(11)

loop_
_atom_type_symbol
_atom_type_description
_atom_type_scat_dispersion_real
_atom_type_scat_dispersion_imag
_atom_type_scat_source
C C 0.0033 0.0016 'International Tables Vol C Tables 4.2.6.8 and 6.1.1.4'
H H 0.0000 0.0000 'International Tables Vol C Tables 4.2.6.8 and 6.1.1.4'
N N 0.0061 0.0033 'International Tables Vol C Tables 4.2.6.8 and 6.1.1.4'
O O 0.0106 0.0060 'International Tables Vol C Tables 4.2.6.8 and 6.1.1.4'

loop_
_geom_angle_atom_site_label_1
_geom_angle_atom_site_label_2
_geom_angle_atom_site_label_3
_geom_angle
C6A N1A C2A 115.76(12)
C4A N3A C2A 115.12(13)
C1 O1 H1 109.5
C7 C2 C3 119.79(14)
C7 C2 C1 122.73(14)
C3 C2 C1 117.48(13)
C4A O7A C7A 118.04(12)
N1A C6A O8A 112.00(13)
N1A C6A C5A 123.13(13)
O8A C6A C5A 124.87(13)
C2A N2A H2A1 120.0
C2A N2A H2A2 120.0
H2A1 N2A H2A2 120.0
C5 C6 C7 119.60(14)
C5 C6 C8 121.28(14)
C7 C6 C8 119.10(14)
C6A C5A C4A 114.91(13)
C6A C5A H5A 122.5
C4A C5A H5A 122.5
C6A O8A C8A 118.32(13)
N3A C4A O7A 118.77(13)
N3A C4A C5A 124.73(13)
O7A C4A C5A 116.49(13)
C4 C3 C2 120.56(14)
C4 C3 H3 119.7
C2 C3 H3 119.7
O2 C1 O1 123.96(14)
O2 C1 C2 121.52(14)
O1 C1 C2 114.51(12)
C8 O3 H3A 109.5
C4 C5 C6 120.53(14)
C4 C5 H5 119.7
C6 C5 H5 119.7
C2 C7 C6 119.96(14)
C2 C7 H7 120.0
C6 C7 H7 120.0
N2A C2A N1A 117.75(13)
N2A C2A N3A 115.91(13)
N1A C2A N3A 126.35(13)
C5 C4 C3 119.55(15)
C5 C4 H4 120.2
C3 C4 H4 120.2
O4 C8 O3 124.15(14)
O4 C8 C6 121.98(14)
O3 C8 C6 113.86(14)
O7A C7A H7A1 109.5
O7A C7A H7A2 109.5
H7A1 C7A H7A2 109.5
O7A C7A H7A3 109.5
H7A1 C7A H7A3 109.5
H7A2 C7A H7A3 109.5
O8A C8A H8A1 109.5
O8A C8A H8A2 109.5
H8A1 C8A H8A2 109.5
O8A C8A H8A3 109.5
H8A1 C8A H8A3 109.5
H8A2 C8A H8A3 109.5
C6B N1B C2B 116.49(12)
C4B N3B C2B 115.17(12)
C6B O8B C8B 116.89(11)
C6B C5B C4B 115.19(13)
C6B C5B H5B 122.4
C4B C5B H5B 122.4
C4B O7B C7B 117.04(13)
N2B C2B N1B 117.26(13)
N2B C2B N3B 117.12(13)
N1B C2B N3B 125.60(13)
O8B C6B N1B 111.81(12)
O8B C6B C5B 125.47(13)
N1B C6B C5B 122.72(13)
N3B C4B O7B 118.91(13)
N3B C4B C5B 124.82(13)
O7B C4B C5B 116.27(13)
C2B N2B H2B1 120.0
C2B N2B H2B2 120.0
H2B1 N2B H2B2 120.0
O8B C8B H8B1 109.5
O8B C8B H8B2 109.5
H8B1 C8B H8B2 109.5
O8B C8B H8B3 109.5
H8B1 C8B H8B3 109.5
H8B2 C8B H8B3 109.5
O7B C7B H7B1 109.5
O7B C7B H7B2 109.5
H7B1 C7B H7B2 109.5
O7B C7B H7B3 109.5
H7B1 C7B H7B3 109.5
H7B2 C7B H7B3 109.5

loop_
_geom_bond_atom_site_label_1
_geom_bond_atom_site_label_2
_geom_bond_distance
N1A C6A 1.3385(19)
N1A C2A 1.3425(18)
N3A C4A 1.3104(19)
N3A C2A 1.3449(18)
O1 C1 1.3149(18)
O1 H1 0.8200
C2 C7 1.379(2)
C2 C3 1.385(2)
C2 C1 1.493(2)
O2 C1 1.2086(17)
O7A C4A 1.3448(17)
O7A C7A 1.4385(19)
C6A O8A 1.3426(17)
C6A C5A 1.378(2)
N2A C2A 1.3390(19)
N2A H2A1 0.8600
N2A H2A2 0.8600
C6 C5 1.385(2)
C6 C7 1.393(2)
C6 C8 1.486(2)
C5A C4A 1.392(2)
C5A H5A 0.9300
O8A C8A 1.435(2)
C3 C4 1.382(2)
C3 H3 0.9300
O3 C8 1.3078(19)
O3 H3A 0.8200
C5 C4 1.377(2)
C5 H5 0.9300
C7 H7 0.9300
C4 H4 0.9300
O4 C8 1.214(2)
C7A H7A1 0.9600
C7A H7A2 0.9600
C7A H7A3 0.9600
C8A H8A1 0.9600
C8A H8A2 0.9600
C8A H8A3 0.9600
N1B C6B 1.3399(17)
N1B C2B 1.3444(18)
N3B C4B 1.3147(19)
N3B C2B 1.3470(18)
O8B C6B 1.3392(17)
O8B C8B 1.4323(19)
C5B C6B 1.3721(19)
C5B C4B 1.389(2)
C5B H5B 0.9300
O7B C4B 1.3427(17)
O7B C7B 1.435(2)
C2B N2B 1.3329(18)
N2B H2B1 0.8600
N2B H2B2 0.8600
C8B H8B1 0.9600
C8B H8B2 0.9600
C8B H8B3 0.9600
C7B H7B1 0.9600
C7B H7B2 0.9600
C7B H7B3 0.9600

loop_
_cod_related_entry_id
_cod_related_entry_database
_cod_related_entry_code
1 ChemSpider 30652458
